data_1534176
loop_
_publ_author_name
'Atovmyan, L.O.'
'Aliev, Z.G.'

_publ_section_title
;
 Crystal Structure of a New Mo(IV) Dioxo Complex, Mo O2 Cl2 H2 O
;
_journal_name_full 'Zhurnal Strukturnoi Khimii (Issue-No. from 1981)'
_journal_page_first 732
_journal_page_last 734
_journal_volume 12
_journal_year 1971
_chemical_formula_sum 'Cl2 H2 Mo O3'
_chemical_name_systematic 'Mo O2 Cl2 H2 O'
_space_group_IT_number 31
_symmetry_space_group_name_Hall 'P 2ac -2'
_symmetry_space_group_name_H-M 'P m n 21'
_cell_angle_alpha 90
_cell_angle_beta 90
_cell_angle_gamma 90
_cell_formula_units_Z 2
_cell_length_a 9.16
_cell_length_b 3.94
_cell_length_c 6.91
_cell_volume 249.385
_citation_journal_id_ASTM ZSTKAI
_cod_data_source_file Atovmyan_ZSTKAI_1971_326.cif
_cod_data_source_block H2Cl2Mo1O3
_cod_original_cell_volume 249.3847
_cod_original_formula_sum 'H2 Cl2 Mo1 O3'
_cod_database_code 1534176

loop_
_symmetry_equiv_pos_as_xyz
x,y,z
-x+1/2,-y,z+1/2
-x,y,z
x+1/2,-y,z+1/2

loop_
_atom_site_label
_atom_site_type_symbol
_atom_site_fract_x
_atom_site_fract_y
_atom_site_fract_z
_atom_site_occupancy
_atom_site_U_iso_or_equiv
O3 O-2 0 0.264 -0.237 1 0.0
O2 O-2 0 0.763 0.035 1 0.0
O1 O-2 0 0.266 0.325 1 0.0
Cl1 Cl-1 0.248 0.227 0.055 1 0.0
Mo1 Mo+6 0 0.318 0 1 0.0
